data_7002017
loop_
_publ_author_name
'Radloff, Christian'
'Hahn, F. Ekkehardt'
'Pape, Tania'
'Fr\"ohlich, Roland'

_publ_section_title
;
 Supramolecular structures from mono and dimetalated biscarbene ligands
;
_journal_issue 35
_journal_name_full 'Dalton Transactions'
_journal_page_first 7215
_journal_paper_doi 10.1039/b907896g
_journal_year 2009
_chemical_formula_sum 'C16 H24 Br2 N4'
_chemical_formula_weight 432.21
_chemical_name_systematic
;
?
;
_space_group_IT_number 14
_symmetry_cell_setting monoclinic
_symmetry_space_group_name_Hall '-P 2yn'
_symmetry_space_group_name_H-M 'P 1 21/n 1'
_atom_sites_solution_hydrogens geom
_atom_sites_solution_primary direct
_atom_sites_solution_secondary difmap
_audit_creation_method SHELXL-97
_cell_angle_alpha 90.00
_cell_angle_beta 100.602(8)
_cell_angle_gamma 90.00
_cell_formula_units_Z 2
_cell_length_a 5.1257(7)
_cell_length_b 14.067(2)
_cell_length_c 12.8338(18)
_cell_measurement_reflns_used 900
_cell_measurement_temperature 153(2)
_cell_measurement_theta_max 75
_cell_measurement_theta_min 1
_cell_volume 909.6(2)
_computing_cell_refinement 'SAINT (Bruker AXS, 2000)'
_computing_data_collection 'SMART (Bruker AXS, 2000)'
_computing_data_reduction 'SAINT,SADABS (Bruker AXS, 2000)'
_computing_molecular_graphics
;
ORTEP3,L.J. Farrugia, J. Appl. Cryst. (1997) 30, 565
;
_computing_structure_refinement 'SHELXL-97 (Sheldrick, 1997)'
_computing_structure_solution 'SHELXS-97 (Sheldrick, 1990)'
_diffrn_ambient_temperature 153(2)
_diffrn_detector_area_resol_mean 80
_diffrn_measured_fraction_theta_full 0.865
_diffrn_measured_fraction_theta_max 0.865
_diffrn_measurement_device_type 'CCD area detector'
_diffrn_measurement_method 'Omega and Phi scans'
_diffrn_radiation_monochromator goebel-mirror
_diffrn_radiation_source 'rotating anode'
_diffrn_radiation_type CuK\a
_diffrn_radiation_wavelength 1.54178
_diffrn_reflns_av_R_equivalents 0.1170
_diffrn_reflns_av_sigmaI/netI 0.1978
_diffrn_reflns_limit_h_max 6
_diffrn_reflns_limit_h_min -6
_diffrn_reflns_limit_k_max 15
_diffrn_reflns_limit_k_min -17
_diffrn_reflns_limit_l_max 15
_diffrn_reflns_limit_l_min -13
_diffrn_reflns_number 4364
_diffrn_reflns_theta_full 71.76
_diffrn_reflns_theta_max 71.76
_diffrn_reflns_theta_min 4.71
_exptl_absorpt_coefficient_mu 5.661
_exptl_absorpt_correction_T_max 0.8485
_exptl_absorpt_correction_T_min 0.5499
_exptl_absorpt_correction_type multi-scan
_exptl_absorpt_process_details
;
Corrections were done with the SADABS program, utilizing the none merged
raw data obtained from the integration process. Integration and final cell
refinement were done with SAINT.

SADABS reports Maximum and minimum effective
transmission: 1.000000 0.672886

;
_exptl_crystal_colour colourless
_exptl_crystal_density_diffrn 1.578
_exptl_crystal_density_method 'not measured'
_exptl_crystal_description 'transparent plates'
_exptl_crystal_F_000 436
_exptl_crystal_size_max 0.12
_exptl_crystal_size_mid 0.06
_exptl_crystal_size_min 0.03
_refine_diff_density_max 0.843
_refine_diff_density_min -0.584
_refine_diff_density_rms 0.126
_refine_ls_extinction_method none
_refine_ls_goodness_of_fit_ref 0.843
_refine_ls_hydrogen_treatment noref
_refine_ls_matrix_type full
_refine_ls_number_parameters 102
_refine_ls_number_reflns 1547
_refine_ls_number_restraints 0
_refine_ls_restrained_S_all 0.843
_refine_ls_R_factor_all 0.1505
_refine_ls_R_factor_gt 0.0734
_refine_ls_shift/su_max 0.000
_refine_ls_shift/su_mean 0.000
_refine_ls_structure_factor_coef Fsqd
_refine_ls_weighting_details 'calc w=1/[\s^2^(Fo^2^)+(0.0554P)^2^+0.0000P] where P=(Fo^2^+2Fc^2^)/3'
_refine_ls_weighting_scheme calc
_refine_ls_wR_factor_gt 0.1243
_refine_ls_wR_factor_ref 0.1418
_reflns_number_gt 733
_reflns_number_total 1547
_reflns_threshold_expression >2sigma(I)
_cod_data_source_file b907896g.txt
_cod_data_source_block sad2
_cod_original_sg_symbol_H-M P2(1)/n
_cod_database_code 7002017

loop_
_symmetry_equiv_pos_as_xyz
'x, y, z'
'-x+1/2, y+1/2, -z+1/2'
'-x, -y, -z'
'x-1/2, -y-1/2, z-1/2'

loop_
_atom_site_label
_atom_site_type_symbol
_atom_site_fract_x
_atom_site_fract_y
_atom_site_fract_z
_atom_site_U_iso_or_equiv
_atom_site_adp_type
_atom_site_occupancy
_atom_site_symmetry_multiplicity
_atom_site_calc_flag
_atom_site_refinement_flags
_atom_site_disorder_assembly
_atom_site_disorder_group
Br1 Br 0.0677(2) 0.23230(7) 0.75788(8) 0.0450(4) Uani 1 1 d . . .
C1 C 0.0258(18) 0.6387(7) 0.8849(8) 0.036(3) Uani 1 1 d . . .
H1 H -0.1067 0.6803 0.8488 0.043 Uiso 1 1 calc R . .
C2 C 0.3826(17) 0.5854(7) 0.9954(7) 0.030(2) Uani 1 1 d . . .
C3 C 0.2780(17) 0.5128(7) 0.9260(7) 0.031(2) Uani 1 1 d . . .
C4 C 0.3889(17) 0.4224(7) 0.9275(7) 0.036(3) Uani 1 1 d . . .
H4 H 0.3174 0.3722 0.8815 0.043 Uiso 1 1 calc R . .
C5 C 0.2688(18) 0.7617(8) 1.0112(7) 0.054(3) Uani 1 1 d . . .
H5A H 0.4367 0.7848 0.9925 0.064 Uiso 1 1 calc R . .
H5B H 0.2926 0.7595 1.0895 0.064 Uiso 1 1 calc R . .
C6 C 0.047(2) 0.8311(8) 0.9689(9) 0.064(3) Uani 1 1 d . . .
H6A H 0.0316 0.8371 0.8919 0.096 Uiso 1 1 calc R . .
H6B H 0.0883 0.8934 1.0021 0.096 Uiso 1 1 calc R . .
H6C H -0.1203 0.8077 0.9854 0.096 Uiso 1 1 calc R . .
C7 C -0.1119(18) 0.4990(7) 0.7675(8) 0.051(3) Uani 1 1 d . . .
H7A H -0.2843 0.5321 0.7476 0.061 Uiso 1 1 calc R . .
H7B H -0.1480 0.4330 0.7877 0.061 Uiso 1 1 calc R . .
C8 C 0.025(2) 0.4969(7) 0.6735(8) 0.057(3) Uani 1 1 d . . .
H8A H 0.0641 0.5621 0.6540 0.086 Uiso 1 1 calc R . .
H8B H -0.0902 0.4662 0.6136 0.086 Uiso 1 1 calc R . .
H8C H 0.1915 0.4611 0.6917 0.086 Uiso 1 1 calc R . .
N1 N 0.2137(15) 0.6639(7) 0.9682(6) 0.039(2) Uani 1 1 d . . .
N2 N 0.0506(14) 0.5480(6) 0.8600(6) 0.030(2) Uani 1 1 d . . .

loop_
_atom_site_aniso_label
_atom_site_aniso_U_11
_atom_site_aniso_U_22
_atom_site_aniso_U_33
_atom_site_aniso_U_23
_atom_site_aniso_U_13
_atom_site_aniso_U_12
Br1 0.0364(5) 0.0587(8) 0.0379(6) -0.0115(7) 0.0014(4) -0.0050(6)
C1 0.030(5) 0.046(7) 0.034(7) 0.005(5) 0.010(5) -0.004(5)
C2 0.029(5) 0.043(7) 0.019(6) 0.002(5) 0.005(5) -0.006(5)
C3 0.027(5) 0.043(7) 0.023(6) 0.005(5) 0.006(5) 0.004(5)
C4 0.026(5) 0.048(7) 0.032(7) -0.001(5) 0.002(5) -0.009(5)
C5 0.045(7) 0.080(10) 0.035(6) 0.017(7) 0.007(5) 0.007(7)
C6 0.059(8) 0.052(8) 0.078(10) 0.003(7) 0.003(7) 0.008(7)
C7 0.041(7) 0.062(8) 0.044(9) -0.016(6) -0.008(6) 0.004(6)
C8 0.063(8) 0.060(9) 0.039(8) -0.017(6) -0.013(6) -0.010(6)
N1 0.027(5) 0.048(6) 0.038(6) -0.002(4) -0.002(4) 0.001(4)
N2 0.026(4) 0.034(5) 0.030(5) -0.001(4) 0.001(4) -0.003(4)

loop_
_atom_type_symbol
_atom_type_description
_atom_type_scat_dispersion_real
_atom_type_scat_dispersion_imag
_atom_type_scat_source
C C 0.0181 0.0091 'International Tables Vol C Tables 4.2.6.8 and 6.1.1.4'
H H 0.0000 0.0000 'International Tables Vol C Tables 4.2.6.8 and 6.1.1.4'
N N 0.0311 0.0180 'International Tables Vol C Tables 4.2.6.8 and 6.1.1.4'
Br Br -0.6763 1.2805 'International Tables Vol C Tables 4.2.6.8 and 6.1.1.4'

loop_
_geom_angle_atom_site_label_1
_geom_angle_atom_site_label_2
_geom_angle_atom_site_label_3
_geom_angle
_geom_angle_site_symmetry_1
_geom_angle_site_symmetry_3
_geom_angle_publ_flag
N2 C1 N1 111.0(9) . . ?
C4 C2 C3 124.8(9) 3_667 . ?
C4 C2 N1 129.6(9) 3_667 . ?
C3 C2 N1 105.6(8) . . ?
C4 C3 C2 123.5(9) . . ?
C4 C3 N2 128.6(9) . . ?
C2 C3 N2 107.9(9) . . ?
C2 C4 C3 111.7(9) 3_667 . ?
N1 C5 C6 112.5(8) . . ?
N2 C7 C8 111.9(8) . . ?
C1 N1 C2 107.9(9) . . ?
C1 N1 C5 126.6(9) . . ?
C2 N1 C5 124.5(8) . . ?
C1 N2 C3 107.5(8) . . ?
C1 N2 C7 125.0(8) . . ?
C3 N2 C7 126.9(8) . . ?

loop_
_geom_bond_atom_site_label_1
_geom_bond_atom_site_label_2
_geom_bond_distance
_geom_bond_site_symmetry_2
_geom_bond_publ_flag
C1 N2 1.326(10) . ?
C1 N1 1.348(10) . ?
C2 C4 1.391(11) 3_667 ?
C2 C3 1.396(12) . ?
C2 N1 1.408(11) . ?
C3 C4 1.391(11) . ?
C3 N2 1.400(10) . ?
C4 C2 1.391(11) 3_667 ?
C5 N1 1.490(13) . ?
C5 C6 1.520(12) . ?
C7 N2 1.488(10) . ?
C7 C8 1.504(13) . ?
